data_4347162
loop_
_publ_author_name
'G\'omez, Manuel'
'Hern\'andez-Prieto, Cristina'
'Mart\'in, Avelino'
'Mena, Miguel'
'Santamar\'ia, Cristina'

_publ_section_title
;
 Systematic Approach for the Construction of Niobium and Tantalum Sulfide
 Clusters.
;
_journal_issue 8
_journal_name_full 'Inorganic chemistry'
_journal_page_first 3815
_journal_page_last 3821
_journal_paper_doi 10.1021/acs.inorgchem.5b02816
_journal_volume 55
_journal_year 2016
_chemical_formula_moiety 'C36 H56 Cl4 N8 S4 Ta4'
_chemical_formula_sum 'C36 H56 Cl4 N8 S4 Ta4'
_chemical_formula_weight 1594.72
_space_group_IT_number 88
_space_group_name_Hall '-I 4ad'
_space_group_name_H-M_alt 'I 41/a :2'
_symmetry_cell_setting tetragonal
_symmetry_Int_Tables_number 88
_symmetry_space_group_name_Hall '-I 4ad'
_symmetry_space_group_name_H-M 'I 41/a :2'
_atom_sites_solution_hydrogens geom
_atom_sites_solution_primary direct
_atom_sites_solution_secondary difmap
_audit_conform_dict_location ftp://ftp.iucr.org/pub/cif_core.dic
_audit_conform_dict_name cif_core.dic
_audit_conform_dict_version 2.4.3
_audit_creation_date 2015-06-01T15:12:38-00:00
_audit_creation_method 'WinGX routine CIF_UPDATE'
_cell_angle_alpha 90
_cell_angle_beta 90
_cell_angle_gamma 90
_cell_formula_units_Z 4
_cell_length_a 17.542(4)
_cell_length_b 17.542(3)
_cell_length_c 23.549(3)
_cell_measurement_reflns_used 136
_cell_measurement_temperature 200(2)
_cell_measurement_theta_max 20
_cell_measurement_theta_min 3
_cell_measurement_wavelength 0.71073
_cell_volume 7247(2)
_computing_cell_refinement 'Dirax/lsq (Duisenberg & Schreurs, 1989-2000)'
_computing_data_collection 'Collect (Bruker AXS BV, 1997-2004)'
_computing_data_reduction 'EvalCCD (Duisenberg & Schreurs 1990-2000)'
_computing_molecular_graphics 'DIAMOND (Brandenburg, 2006)'
_computing_publication_material 'WinGX publication routines (Farrugia, 2012)'
_computing_structure_refinement 'SHELXL-2014/7 (Sheldrick, 2014)'
_computing_structure_solution 'SHELXT-2014 (Sheldrick, 2014)'
_diffrn_ambient_temperature 200(2)
_diffrn_detector 'CCD plate'
_diffrn_detector_area_resol_mean 9
_diffrn_measured_fraction_theta_full 0.997
_diffrn_measured_fraction_theta_max 0.997
_diffrn_measurement_device '95mm CCD camera on \k-goniostat'
_diffrn_measurement_device_type KappaCCD
_diffrn_measurement_method 'CCD rotation images, thick slices'
_diffrn_orient_matrix_UB_11 0.01
_diffrn_orient_matrix_UB_12 0
_diffrn_orient_matrix_UB_13 0
_diffrn_orient_matrix_UB_21 0
_diffrn_orient_matrix_UB_22 0.01
_diffrn_orient_matrix_UB_23 0
_diffrn_orient_matrix_UB_31 0
_diffrn_orient_matrix_UB_32 0
_diffrn_orient_matrix_UB_33 0.01
_diffrn_radiation_monochromator 'horizonally mounted graphite crystal'
_diffrn_radiation_probe x-ray
_diffrn_radiation_type MoK\a
_diffrn_radiation_wavelength 0.71073
_diffrn_reflns_av_R_equivalents 0.0751
_diffrn_reflns_av_unetI/netI 0.0402
_diffrn_reflns_Laue_measured_fraction_full 0.997
_diffrn_reflns_Laue_measured_fraction_max 0.997
_diffrn_reflns_limit_h_max 20
_diffrn_reflns_limit_h_min -21
_diffrn_reflns_limit_k_max 21
_diffrn_reflns_limit_k_min -21
_diffrn_reflns_limit_l_max 27
_diffrn_reflns_limit_l_min -28
_diffrn_reflns_number 31863
_diffrn_reflns_point_group_measured_fraction_full 0.997
_diffrn_reflns_point_group_measured_fraction_max 0.997
_diffrn_reflns_reduction_process
;
        Scaled and merged with Sortav
        R.H. Blessing, (1987) Cryst. Rev. 1, 3-58
        R.H. Blessing, (1989) J. Appl. Cryst. 22, 396-397
;
_diffrn_reflns_theta_full 25
_diffrn_reflns_theta_max 25.241
_diffrn_reflns_theta_min 3.285
_diffrn_source 'Enraf Nonius FR590'
_diffrn_standards_number 0
_exptl_absorpt_coefficient_mu 6.322
_exptl_absorpt_correction_T_max 0.243
_exptl_absorpt_correction_T_min 0.158
_exptl_absorpt_correction_type multi-scan
_exptl_absorpt_process_details
;
 R.H. Blessing, Acta Cryst. (1995), A51, 33-38
;
_exptl_crystal_colour 'dark yellow'
_exptl_crystal_density_diffrn 1.462
_exptl_crystal_density_method 'not measured'
_exptl_crystal_description prism
_exptl_crystal_F_000 3008
_exptl_crystal_size_max 0.33
_exptl_crystal_size_mid 0.33
_exptl_crystal_size_min 0.29
_refine_diff_density_max 2.25
_refine_diff_density_min -1.736
_refine_diff_density_rms 0.18
_refine_ls_extinction_method none
_refine_ls_goodness_of_fit_ref 1.167
_refine_ls_hydrogen_treatment constr
_refine_ls_matrix_type full
_refine_ls_number_constraints 0
_refine_ls_number_parameters 130
_refine_ls_number_reflns 3271
_refine_ls_number_restraints 0
_refine_ls_restrained_S_all 1.167
_refine_ls_R_factor_all 0.0818
_refine_ls_R_factor_gt 0.0458
_refine_ls_shift/su_max 0.001
_refine_ls_shift/su_mean 0
_refine_ls_structure_factor_coef Fsqd
_refine_ls_weighting_details 'w=1/[\s^2^(Fo^2^)+245.6880P] where P=(Fo^2^+2Fc^2^)/3'
_refine_ls_weighting_scheme calc
_refine_ls_wR_factor_gt 0.0965
_refine_ls_wR_factor_ref 0.1306
_reflns_Friedel_coverage 0
_reflns_number_gt 2335
_reflns_number_total 3271
_reflns_threshold_expression 'I > 2\s(I)'
_cod_data_source_file ic5b02816_si_001.cif
_cod_data_source_block 6
_cod_original_cell_volume 7247(3)
_cod_original_sg_symbol_H-M 'I 41/a'
_cod_database_code 4347162

loop_
_symmetry_equiv_pos_as_xyz
'x, y, z'
'-x+1/2, -y, z+1/2'
'-y+3/4, x+1/4, z+1/4'
'y+3/4, -x+3/4, z+3/4'
'x+1/2, y+1/2, z+1/2'
'-x+1, -y+1/2, z+1'
'-y+5/4, x+3/4, z+3/4'
'y+5/4, -x+5/4, z+5/4'
'-x, -y, -z'
'x-1/2, y, -z-1/2'
'y-3/4, -x-1/4, -z-1/4'
'-y-3/4, x-3/4, -z-3/4'
'-x+1/2, -y+1/2, -z+1/2'
'x, y+1/2, -z'
'y-1/4, -x+1/4, -z+1/4'
'-y-1/4, x-1/4, -z-1/4'

loop_
_atom_site_label
_atom_site_type_symbol
_atom_site_fract_x
_atom_site_fract_y
_atom_site_fract_z
_atom_site_U_iso_or_equiv
_atom_site_adp_type
_atom_site_occupancy
_atom_site_site_symmetry_order
_atom_site_calc_flag
_atom_site_refinement_flags_posn
_atom_site_refinement_flags_adp
C1 C 0.6842(7) 0.4653(6) 0.4213(5) 0.051(3) Uani 1 1 d . .
C2 C 0.7489(8) 0.4571(8) 0.4640(6) 0.070(4) Uani 1 1 d . .
H2A H 0.7277 0.4455 0.5015 0.105 Uiso 1 1 calc R U
H2B H 0.7778 0.5048 0.4658 0.105 Uiso 1 1 calc R U
H2C H 0.7827 0.4156 0.452 0.105 Uiso 1 1 calc R U
C3 C 0.6334(9) 0.5306(8) 0.4392(8) 0.085(5) Uani 1 1 d . .
H3A H 0.5893 0.5334 0.4137 0.128 Uiso 1 1 calc R U
H3B H 0.662 0.5784 0.4373 0.128 Uiso 1 1 calc R U
H3C H 0.6158 0.5221 0.4782 0.128 Uiso 1 1 calc R U
C4 C 0.7146(8) 0.4778(8) 0.3615(6) 0.067(4) Uani 1 1 d . .
H4A H 0.7507 0.4371 0.352 0.101 Uiso 1 1 calc R U
H4B H 0.7406 0.5272 0.3596 0.101 Uiso 1 1 calc R U
H4C H 0.6722 0.4772 0.3345 0.101 Uiso 1 1 calc R U
C11 C 0.6035(8) 0.2409(8) 0.5524(6) 0.061(3) Uani 1 1 d . .
H11 H 0.6146 0.1934 0.5348 0.073 Uiso 1 1 calc R U
C12 C 0.6032(9) 0.2468(9) 0.6106(6) 0.075(4) Uani 1 1 d . .
H12 H 0.6156 0.2033 0.6329 0.09 Uiso 1 1 calc R U
C13 C 0.5856(9) 0.3138(10) 0.6372(6) 0.079(5) Uani 1 1 d . .
H13 H 0.5849 0.3174 0.6775 0.095 Uiso 1 1 calc R U
C14 C 0.5692(8) 0.3744(8) 0.6045(6) 0.064(4) Uani 1 1 d . .
H14 H 0.5566 0.4217 0.6218 0.077 Uiso 1 1 calc R U
C15 C 0.5705(7) 0.3690(7) 0.5468(5) 0.056(3) Uani 1 1 d . .
H15 H 0.5588 0.4126 0.5245 0.067 Uiso 1 1 calc R U
Cl1 Cl 0.71609(17) 0.23456(17) 0.44215(14) 0.0571(8) Uani 1 1 d . .
N1 N 0.6417(5) 0.3951(5) 0.4229(4) 0.045(2) Uani 1 1 d . .
N11 N 0.5882(5) 0.3023(5) 0.5204(4) 0.047(2) Uani 1 1 d . .
S1 S 0.53630(16) 0.15859(16) 0.42878(12) 0.0446(6) Uani 1 1 d . .
Ta1 Ta 0.60053(3) 0.30371(3) 0.42244(2) 0.04262(17) Uani 1 1 d . .

loop_
_atom_site_aniso_label
_atom_site_aniso_U_11
_atom_site_aniso_U_22
_atom_site_aniso_U_33
_atom_site_aniso_U_23
_atom_site_aniso_U_13
_atom_site_aniso_U_12
C1 0.060(7) 0.044(6) 0.049(7) -0.008(5) 0.002(6) 0.006(5)
C2 0.067(9) 0.072(9) 0.072(9) -0.015(7) 0.001(7) -0.024(7)
C3 0.089(11) 0.051(8) 0.116(14) -0.026(8) 0.008(10) 0.009(8)
C4 0.056(8) 0.063(8) 0.082(10) 0.003(7) 0.009(7) -0.018(6)
C11 0.075(9) 0.052(7) 0.055(8) -0.001(6) -0.011(7) 0.000(6)
C12 0.102(12) 0.074(10) 0.049(8) 0.005(7) -0.003(8) 0.014(8)
C13 0.095(11) 0.110(13) 0.033(7) -0.024(8) 0.015(7) 0.014(10)
C14 0.067(9) 0.070(9) 0.054(8) -0.019(7) 0.004(7) -0.005(7)
C15 0.057(8) 0.053(7) 0.058(8) -0.005(6) 0.000(6) -0.006(6)
Cl1 0.0479(16) 0.0527(17) 0.071(2) -0.0036(15) -0.0063(14) 0.0078(13)
N1 0.037(5) 0.049(5) 0.050(5) 0.009(4) 0.006(4) 0.000(4)
N11 0.043(5) 0.048(6) 0.050(6) -0.010(5) 0.003(4) 0.003(4)
S1 0.0449(15) 0.0458(15) 0.0430(15) 0.0049(12) 0.0002(12) -0.0001(12)
Ta1 0.0420(3) 0.0411(3) 0.0448(3) -0.00235(19) -0.0010(2) 0.00076(19)

loop_
_atom_type_symbol
_atom_type_description
_atom_type_scat_dispersion_real
_atom_type_scat_dispersion_imag
_atom_type_scat_source
C C 0.0033 0.0016 'International Tables Vol C Tables 4.2.6.8 and 6.1.1.4'
H H 0 0 'International Tables Vol C Tables 4.2.6.8 and 6.1.1.4'
Cl Cl 0.1484 0.1585 'International Tables Vol C Tables 4.2.6.8 and 6.1.1.4'
N N 0.0061 0.0033 'International Tables Vol C Tables 4.2.6.8 and 6.1.1.4'
S S 0.1246 0.1234 'International Tables Vol C Tables 4.2.6.8 and 6.1.1.4'
Ta Ta -0.7052 6.5227 'International Tables Vol C Tables 4.2.6.8 and 6.1.1.4'

loop_
_exptl_crystal_face_index_h
_exptl_crystal_face_index_k
_exptl_crystal_face_index_l
_exptl_crystal_face_perp_dist
2 0 -3 0.137
3 0 1 0.133
-8 0 -7 0.136
-5 0 6 0.122
0 -9 -10 0.121
1 -14 17 0.189
0 5 6 0.211
-1 15 -17 0.151

loop_
_geom_angle_atom_site_label_1
_geom_angle_atom_site_label_2
_geom_angle_atom_site_label_3
_geom_angle
_geom_angle_site_symmetry_1
_geom_angle_site_symmetry_3
N1 C1 C3 109.6(11) . .
N1 C1 C4 109.2(10) . .
C3 C1 C4 110.8(12) . .
N1 C1 C2 106.7(10) . .
C3 C1 C2 109.1(11) . .
C4 C1 C2 111.3(11) . .
C1 C2 H2A 109.5 . .
C1 C2 H2B 109.5 . .
H2A C2 H2B 109.5 . .
C1 C2 H2C 109.5 . .
H2A C2 H2C 109.5 . .
H2B C2 H2C 109.5 . .
C1 C3 H3A 109.5 . .
C1 C3 H3B 109.5 . .
H3A C3 H3B 109.5 . .
C1 C3 H3C 109.5 . .
H3A C3 H3C 109.5 . .
H3B C3 H3C 109.5 . .
C1 C4 H4A 109.5 . .
C1 C4 H4B 109.5 . .
H4A C4 H4B 109.5 . .
C1 C4 H4C 109.5 . .
H4A C4 H4C 109.5 . .
H4B C4 H4C 109.5 . .
N11 C11 C12 119.9(13) . .
N11 C11 H11 120 . .
C12 C11 H11 120 . .
C13 C12 C11 121.4(14) . .
C13 C12 H12 119.3 . .
C11 C12 H12 119.3 . .
C14 C13 C12 117.8(13) . .
C14 C13 H13 121.1 . .
C12 C13 H13 121.1 . .
C13 C14 C15 120.8(13) . .
C13 C14 H14 119.6 . .
C15 C14 H14 119.6 . .
N11 C15 C14 121.3(13) . .
N11 C15 H15 119.4 . .
C14 C15 H15 119.4 . .
C1 N1 Ta1 172.8(8) . .
C11 N11 C15 118.8(11) . .
C11 N11 Ta1 123.3(8) . .
C15 N11 Ta1 117.8(8) . .
Ta1 S1 Ta1 94.61(10) 11_666 6_554
Ta1 S1 Ta1 87.50(9) 11_666 .
Ta1 S1 Ta1 98.26(9) 6_554 .
N1 Ta1 N11 92.5(4) . .
N1 Ta1 Cl1 96.5(3) . .
N11 Ta1 Cl1 83.2(2) . .
N1 Ta1 S1 98.5(3) . 16_656
N11 Ta1 S1 167.9(2) . 16_656
Cl1 Ta1 S1 100.54(11) . 16_656
N1 Ta1 S1 98.8(3) . 6_554
N11 Ta1 S1 81.6(2) . 6_554
Cl1 Ta1 S1 158.80(11) . 6_554
S1 Ta1 S1 91.66(10) 16_656 6_554
N1 Ta1 S1 176.6(3) . .
N11 Ta1 S1 84.2(2) . .
Cl1 Ta1 S1 82.52(9) . .
S1 Ta1 S1 84.86(9) 16_656 .
S1 Ta1 S1 81.37(9) 6_554 .

loop_
_geom_bond_atom_site_label_1
_geom_bond_atom_site_label_2
_geom_bond_distance
_geom_bond_site_symmetry_2
C1 N1 1.440(14) .
C1 C3 1.511(17) .
C1 C4 1.521(17) .
C1 C2 1.522(18) .
C2 H2A 0.98 .
C2 H2B 0.98 .
C2 H2C 0.98 .
C3 H3A 0.98 .
C3 H3B 0.98 .
C3 H3C 0.98 .
C4 H4A 0.98 .
C4 H4B 0.98 .
C4 H4C 0.98 .
C11 N11 1.340(15) .
C11 C12 1.376(18) .
C11 H11 0.95 .
C12 C13 1.37(2) .
C12 H12 0.95 .
C13 C14 1.35(2) .
C13 H13 0.95 .
C14 C15 1.363(18) .
C14 H14 0.95 .
C15 N11 1.360(15) .
C15 H15 0.95 .
Cl1 Ta1 2.408(3) .
N1 Ta1 1.759(9) .
N11 Ta1 2.318(10) .
S1 Ta1 2.409(3) 11_666
S1 Ta1 2.494(3) 6_554
S1 Ta1 2.788(3) .
Ta1 S1 2.409(3) 16_656
Ta1 S1 2.494(3) 6_554
